data_7221630
loop_
_publ_author_name
'Mart\'in-Caballero, Jagoba'
'W\'ery, Ana San Jos\'e'
'Artetxe, Be\~nat'
'Reinoso, Santiago'
'Felices, Leire San'
'Vilas, Jos\'e Luis'
'Guti\'errez-Zorrilla, Juan M.'

_publ_section_title
;
 Sequential single-crystal-to-single-crystal transformations promoted by
 gradual thermal dehydration in a porous metavanadate hybrid
;
_journal_issue 46
_journal_name_full CrystEngComm
_journal_page_first 8915
_journal_paper_doi 10.1039/C5CE01076D
_journal_volume 17
_journal_year 2015
_chemical_compound_source 'synthesis as described'
_chemical_formula_moiety 'C10 H30 Cu N4 O9 V2'
_chemical_formula_sum 'C10 H30 Cu N4 O9 V2'
_chemical_formula_weight 515.8
_chemical_name_systematic
;
 ?
;
_space_group_IT_number 2
_symmetry_cell_setting triclinic
_symmetry_Int_Tables_number 2
_symmetry_space_group_name_Hall '-P 1'
_symmetry_space_group_name_H-M 'P -1'
_atom_sites_solution_hydrogens geom
_atom_sites_solution_primary direct
_atom_sites_solution_secondary difmap
_audit_update_record
;
2015-07-14 deposited with the CCDC.
2015-07-23 downloaded from the CCDC.
;
_cell_angle_alpha 102.032(3)
_cell_angle_beta 101.742(3)
_cell_angle_gamma 97.560(3)
_cell_formula_units_Z 3
_cell_length_a 8.0199(2)
_cell_length_b 13.9524(6)
_cell_length_c 14.2588(5)
_cell_measurement_reflns_used 5724
_cell_measurement_temperature 100(2)
_cell_measurement_theta_max 28.087
_cell_measurement_theta_min 2.372
_cell_volume 1502.38(10)
_computing_cell_refinement
;
        CrysAlisPro, Agilent Technologies,
        Version 1.171.37.34 (release 22-05-2014 CrysAlis171 .NET)
        (compiled May 22 2014,16:03:01)
;
_computing_data_collection
;
        CrysAlisPro, Agilent Technologies,
        Version 1.171.37.34 (release 22-05-2014 CrysAlis171 .NET)
        (compiled May 22 2014,16:03:01)
;
_computing_data_reduction
;
        CrysAlisPro, Agilent Technologies,
        Version 1.171.37.34 (release 22-05-2014 CrysAlis171 .NET)
        (compiled May 22 2014,16:03:01)
;
_computing_molecular_graphics 'Ortep-3 for Windows (Farrugia, 1997)'
_computing_publication_material 'WinGX publication routines (Farrugia, 1999)'
_computing_structure_refinement 'SHELXL-2014/6 (Sheldrick, 2014)'
_computing_structure_solution 'OLEX2 (Dolomanov, 2009)'
_diffrn_ambient_temperature 100(2)
_diffrn_detector 'CCD plate'
_diffrn_detector_area_resol_mean 16.2439
_diffrn_detector_type Eos
_diffrn_measured_fraction_theta_full 0.999
_diffrn_measured_fraction_theta_max 0.999
_diffrn_measurement_device '\k-geometry diffractometer'
_diffrn_measurement_device_type 'SuperNova, Single source at offset, Eos'
_diffrn_measurement_method '\w scans'
_diffrn_orient_matrix_UB_11 0.0897824
_diffrn_orient_matrix_UB_12 0.0108259
_diffrn_orient_matrix_UB_13 0.0229175
_diffrn_orient_matrix_UB_21 -0.0134114
_diffrn_orient_matrix_UB_22 0.040479
_diffrn_orient_matrix_UB_23 0.0352752
_diffrn_orient_matrix_UB_31 -0.0140622
_diffrn_orient_matrix_UB_32 -0.0322228
_diffrn_orient_matrix_UB_33 0.0311928
_diffrn_radiation_monochromator mirror
_diffrn_radiation_probe x-ray
_diffrn_radiation_source 'SuperNova (Mo) X-ray Source'
_diffrn_radiation_type MoK\a
_diffrn_radiation_wavelength 0.71073
_diffrn_reflns_av_R_equivalents 0.0169
_diffrn_reflns_av_unetI/netI 0.0316
_diffrn_reflns_laue_measured_fraction_full 0.999
_diffrn_reflns_laue_measured_fraction_max 0.999
_diffrn_reflns_limit_h_max 9
_diffrn_reflns_limit_h_min -9
_diffrn_reflns_limit_k_max 15
_diffrn_reflns_limit_k_min -16
_diffrn_reflns_limit_l_max 16
_diffrn_reflns_limit_l_min -13
_diffrn_reflns_number 9271
_diffrn_reflns_point_group_measured_fraction_full 0.999
_diffrn_reflns_point_group_measured_fraction_max 0.999
_diffrn_reflns_theta_full 24.999
_diffrn_reflns_theta_max 24.999
_diffrn_reflns_theta_min 1.86
_exptl_absorpt_coefficient_mu 2.014
_exptl_absorpt_correction_T_max 0.975
_exptl_absorpt_correction_T_min 0.958
_exptl_absorpt_correction_type analytical
_exptl_absorpt_process_details
;
        CrysAlisPro, Agilent Technologies,
        Version 1.171.37.34 (release 22-05-2014 CrysAlis171 .NET)
        (compiled May 22 2014,16:03:01)
Analytical numeric absorption correction using a multifaceted crystal
                        model based on expressions derived by R.C. Clark & J.S.
        (Clark, R. C. & Reid, J. S. (1995). Acta Cryst. A51, 887-897)
        Empirical absorption correction using spherical harmonics,
 implemented in SCALE3 ABSPACK scaling algorithm.
;
_exptl_crystal_colour purple
_exptl_crystal_density_diffrn 1.71
_exptl_crystal_density_method 'not measured'
_exptl_crystal_description prism
_exptl_crystal_F_000 795
_exptl_crystal_size_max 0.1213
_exptl_crystal_size_mid 0.1012
_exptl_crystal_size_min 0.0602
_refine_diff_density_max 0.837
_refine_diff_density_min -0.389
_refine_diff_density_rms 0.077
_refine_ls_extinction_method none
_refine_ls_goodness_of_fit_ref 1.051
_refine_ls_hydrogen_treatment constr
_refine_ls_matrix_type full
_refine_ls_number_parameters 406
_refine_ls_number_reflns 5290
_refine_ls_number_restraints 0
_refine_ls_restrained_S_all 1.051
_refine_ls_R_factor_all 0.0338
_refine_ls_R_factor_gt 0.0292
_refine_ls_shift/su_max 0.042
_refine_ls_shift/su_mean 0.001
_refine_ls_structure_factor_coef Fsqd
_refine_ls_weighting_details 'w=1/[\s^2^(Fo^2^)+(0.0366P)^2^+1.8005P] where P=(Fo^2^+2Fc^2^)/3'
_refine_ls_weighting_scheme calc
_refine_ls_wR_factor_gt 0.0743
_refine_ls_wR_factor_ref 0.0776
_reflns_number_gt 4751
_reflns_number_total 5290
_reflns_threshold_expression 'I > 2\s(I)'
_cod_data_source_file c5ce01076d2.cif
_cod_data_source_block 2
_cod_depositor_comments 'Adding full bibliography for 7221629--7221632.cif.'
_cod_original_cell_volume 1502.39(10)
_cod_database_code 7221630

loop_
_symmetry_equiv_pos_as_xyz
'x, y, z'
'-x, -y, -z'

loop_
_atom_site_label
_atom_site_type_symbol
_atom_site_fract_x
_atom_site_fract_y
_atom_site_fract_z
_atom_site_U_iso_or_equiv
_atom_site_adp_type
_atom_site_occupancy
_atom_site_calc_flag
V1 V 0.85344(5) 0.72421(3) 0.14391(3) 0.01114(11) Uani 1 d
V2 V 0.25620(5) 0.84299(3) 0.13405(3) 0.00902(11) Uani 1 d
V3 V 0.61300(6) 0.82388(3) 0.28768(3) 0.01096(11) Uani 1 d
Cu1A Cu 0.5 1 0.5 0.01304(11) Uani 1 d
Cu1B Cu 0.5 0.5 0 0.01923(13) Uani 1 d
Cu1C Cu 0.5 1 0 0.01098(11) Uani 1 d
O1 O 0.9037(2) 0.64355(14) 0.21019(15) 0.0196(4) Uani 1 d
O12 O 1.0385(2) 0.77404(14) 0.10424(14) 0.0155(4) Uani 1 d
O13 O 0.7731(2) 0.82430(14) 0.21506(14) 0.0155(4) Uani 1 d
O2 O 0.2657(2) 0.95636(13) 0.19976(13) 0.0144(4) Uani 1 d
O23 O 0.4015(2) 0.78064(14) 0.20437(13) 0.0154(4) Uani 1 d
O3 O 0.6394(3) 0.74897(15) 0.36307(14) 0.0186(4) Uani 1 d
O1M O 0.6978(2) 0.66479(14) 0.04725(14) 0.0184(4) Uani 1 d
O2M O 0.3220(2) 0.85389(14) 0.03435(13) 0.0170(4) Uani 1 d
O3M O 0.6224(2) 0.93682(14) 0.35407(13) 0.0157(4) Uani 1 d
N4A N 0.2719(3) 0.9865(2) 0.40576(18) 0.0272(6) Uani 1 d
H4A H 0.2861 0.9554 0.3403 0.033 Uiso 1 calc
N1A N 0.4589(4) 0.85758(19) 0.51289(18) 0.0302(7) Uani 1 d
H1A H 0.4866 0.8168 0.4553 0.036 Uiso 1 calc
C5A C 0.1225(4) 0.9234(4) 0.4217(3) 0.0563(14) Uani 1 d
H5AA H 0.0212 0.9204 0.3699 0.068 Uiso 1 calc
H5AB H 0.0992 0.954 0.4842 0.068 Uiso 1 calc
C2A C 0.5908(7) 0.8526(3) 0.5998(3) 0.0506(12) Uani 1 d
H2AA H 0.6027 0.7839 0.5977 0.061 Uiso 1 calc
H2AB H 0.5571 0.8798 0.66 0.061 Uiso 1 calc
C6A C 0.1507(6) 0.8204(4) 0.4224(3) 0.0636(16) Uani 1 d
H6AA H 0.1899 0.7934 0.3641 0.076 Uiso 1 calc
H6AB H 0.041 0.7793 0.4188 0.076 Uiso 1 calc
C3A C 0.2434(6) 1.0885(3) 0.4028(3) 0.0509(12) Uani 1 d
H3AA H 0.2057 1.1185 0.4608 0.061 Uiso 1 calc
H3AB H 0.1547 1.0866 0.3447 0.061 Uiso 1 calc
C7A C 0.2821(6) 0.8140(3) 0.5135(3) 0.0599(14) Uani 1 d
H7AA H 0.2521 0.8489 0.5723 0.072 Uiso 1 calc
H7AB H 0.2776 0.7447 0.5157 0.072 Uiso 1 calc
N4B N 0.3326(3) 0.56868(18) 0.06561(19) 0.0218(6) Uani 1 d
H4B H 0.3927 0.6368 0.0992 0.026 Uiso 1 calc
N1B N 0.3765(3) 0.53140(18) -0.12491(19) 0.0211(5) Uani 1 d
H1B H 0.2949 0.4706 -0.1629 0.025 Uiso 1 calc
C2B C 0.2707(4) 0.6059(2) -0.0948(2) 0.0255(7) Uani 1 d
H2BA H 0.1805 0.6077 -0.1509 0.031 Uiso 1 calc
H2BB H 0.3425 0.6716 -0.0697 0.031 Uiso 1 calc
C3B C 0.1915(4) 0.5762(2) -0.0157(2) 0.0242(7) Uani 1 d
H3BA H 0.1259 0.6256 0.0085 0.029 Uiso 1 calc
H3BB H 0.1134 0.5125 -0.0423 0.029 Uiso 1 calc
C5B C 0.2664(4) 0.5248(2) 0.1404(2) 0.0274(7) Uani 1 d
H5BA H 0.1981 0.459 0.1085 0.033 Uiso 1 calc
H5BB H 0.1911 0.5659 0.1678 0.033 Uiso 1 calc
C6B C 0.4109(4) 0.5165(2) 0.2231(2) 0.0292(7) Uani 1 d
H6BA H 0.3613 0.4998 0.2756 0.035 Uiso 1 calc
H6BB H 0.4866 0.581 0.2497 0.035 Uiso 1 calc
C7B C 0.4815(4) 0.5609(2) -0.1920(3) 0.0281(7) Uani 1 d
H7BA H 0.5579 0.624 -0.1591 0.034 Uiso 1 calc
H7BB H 0.4052 0.5701 -0.2503 0.034 Uiso 1 calc
N4C N 0.7211(3) 0.96138(17) 0.06585(16) 0.0131(5) Uani 1 d
H4C H 0.6883 0.91 0.0996 0.016 Uiso 1 calc
N1C N 0.5163(3) 0.90645(16) -0.12493(16) 0.0123(5) Uani 1 d
H1C H 0.5646 0.9476 -0.1644 0.015 Uiso 1 calc
C5C C 0.8527(3) 1.0412(2) 0.1395(2) 0.0171(6) Uani 1 d
H5CA H 0.8967 1.0897 0.1065 0.021 Uiso 1 calc
H5CB H 0.949 1.0123 0.1675 0.021 Uiso 1 calc
C2C C 0.6466(3) 0.8460(2) -0.0948(2) 0.0155(6) Uani 1 d
H2CA H 0.6888 0.8161 -0.151 0.019 Uiso 1 calc
H2CB H 0.5952 0.7931 -0.0693 0.019 Uiso 1 calc
C3C C 0.7937(3) 0.9136(2) -0.0160(2) 0.0156(6) Uani 1 d
H3CA H 0.8788 0.8754 0.0078 0.019 Uiso 1 calc
H3CB H 0.8501 0.964 -0.0427 0.019 Uiso 1 calc
C6C C 0.7798(4) 1.0935(2) 0.2218(2) 0.0172(6) Uani 1 d
H6CA H 0.8745 1.1363 0.2731 0.021 Uiso 1 calc
H6CB H 0.7258 1.0438 0.2502 0.021 Uiso 1 calc
C7C C 0.6475(4) 1.1559(2) 0.1889(2) 0.0159(6) Uani 1 d
H7CA H 0.623 1.1967 0.2467 0.019 Uiso 1 calc
H7CB H 0.696 1.2002 0.1532 0.019 Uiso 1 calc
O1W O 0.8133(8) 0.6317(4) 0.4665(4) 0.0663(14) Uani 0.7 d
O2W O 0.657(3) 0.6190(8) 0.4828(9) 0.103(6) Uani 0.3 d
O3W O 0.3864(14) 0.6296(8) 0.4346(8) 0.045(3) Uani 0.25 d
O4W O 0.382(4) 0.555(2) 0.503(3) 0.181(15) Uani 0.25 d
O5W O 0.2499(13) 0.5541(6) 0.5134(7) 0.096(3) Uani 0.5 d
O6W O 1.0454(9) 0.6415(5) 0.6353(6) 0.121(2) Uani 0.75 d
O7W O 0.877(4) 0.6804(11) 0.6909(12) 0.179(15) Uani 0.25 d
O8W O 0.926(3) 0.7206(13) 0.861(2) 0.109(8) Uani 0.2 d
O9W O 0.565(4) 0.558(2) 0.5598(14) 0.197(12) Uani 0.3 d
O10W O 1.0191(6) 0.5478(3) 0.3532(3) 0.1016(15) Uani 1 d

loop_
_atom_site_aniso_label
_atom_site_aniso_U_11
_atom_site_aniso_U_22
_atom_site_aniso_U_33
_atom_site_aniso_U_23
_atom_site_aniso_U_13
_atom_site_aniso_U_12
V1 0.0069(2) 0.0092(2) 0.0157(2) 0.00051(18) 0.00270(18) -0.00021(17)
V2 0.0069(2) 0.0097(2) 0.0101(2) 0.00249(18) 0.00195(17) 0.00015(17)
V3 0.0090(2) 0.0126(2) 0.0105(2) 0.00172(18) 0.00147(17) 0.00248(18)
Cu1A 0.0094(2) 0.0161(2) 0.0118(2) 0.00332(19) 0.00051(18) -0.00044(18)
Cu1B 0.0093(2) 0.0128(2) 0.0354(3) 0.0046(2) 0.0064(2) 0.00177(19)
Cu1C 0.0081(2) 0.0130(2) 0.0108(2) 0.00206(18) 0.00090(17) 0.00203(18)
O1 0.0167(10) 0.0159(10) 0.0265(11) 0.0066(9) 0.0039(9) 0.0038(8)
O12 0.0087(9) 0.0138(10) 0.0242(10) 0.0044(8) 0.0051(8) 0.0007(8)
O13 0.0143(10) 0.0132(10) 0.0187(10) 0.0010(8) 0.0062(8) 0.0021(8)
O2 0.0163(10) 0.0118(10) 0.0142(9) 0.0030(8) 0.0023(8) 0.0019(8)
O23 0.0122(9) 0.0137(10) 0.0179(10) 0.0040(8) -0.0009(8) 0.0010(8)
O3 0.0200(10) 0.0204(11) 0.0162(10) 0.0063(8) 0.0028(8) 0.0065(8)
O1M 0.0107(9) 0.0184(10) 0.0211(10) 0.0000(8) -0.0001(8) -0.0009(8)
O2M 0.0180(10) 0.0192(10) 0.0158(10) 0.0054(8) 0.0079(8) 0.0022(8)
O3M 0.0143(10) 0.0153(10) 0.0162(10) 0.0006(8) 0.0049(8) 0.0015(8)
N4A 0.0155(13) 0.0482(18) 0.0126(12) -0.0039(12) 0.0004(10) 0.0098(12)
N1A 0.0572(19) 0.0180(14) 0.0153(13) 0.0029(11) 0.0124(13) 0.0029(13)
C5A 0.0118(17) 0.103(4) 0.030(2) -0.022(2) 0.0055(15) -0.012(2)
C2A 0.107(4) 0.035(2) 0.0188(17) 0.0136(16) 0.014(2) 0.034(2)
C6A 0.052(3) 0.075(3) 0.036(2) -0.024(2) 0.025(2) -0.049(2)
C3A 0.064(3) 0.073(3) 0.0155(16) -0.0003(18) -0.0054(17) 0.055(3)
C7A 0.097(4) 0.036(2) 0.035(2) -0.0060(18) 0.037(2) -0.036(2)
N4B 0.0111(12) 0.0106(12) 0.0381(15) -0.0027(11) 0.0048(11) -0.0020(10)
N1B 0.0129(12) 0.0110(12) 0.0367(15) 0.0027(11) 0.0053(11) -0.0016(10)
C2B 0.0159(15) 0.0134(15) 0.0431(19) 0.0037(14) 0.0013(14) 0.0024(12)
C3B 0.0106(14) 0.0121(14) 0.0432(19) -0.0038(13) 0.0026(13) 0.0016(11)
C5B 0.0183(16) 0.0209(16) 0.0395(19) -0.0009(14) 0.0109(14) -0.0013(13)
C6B 0.0245(17) 0.0238(17) 0.0355(18) 0.0021(15) 0.0094(14) -0.0036(14)
C7B 0.0242(17) 0.0187(16) 0.0394(19) 0.0082(14) 0.0059(14) -0.0023(13)
N4C 0.0112(11) 0.0141(12) 0.0153(11) 0.0054(10) 0.0042(9) 0.0022(9)
N1C 0.0112(11) 0.0116(11) 0.0133(11) 0.0032(9) 0.0024(9) -0.0001(9)
C5C 0.0087(13) 0.0233(15) 0.0173(14) 0.0066(12) -0.0012(11) -0.0004(11)
C2C 0.0159(14) 0.0137(14) 0.0195(14) 0.0057(12) 0.0069(11) 0.0048(11)
C3C 0.0109(13) 0.0179(14) 0.0204(14) 0.0070(12) 0.0050(11) 0.0050(11)
C6C 0.0133(14) 0.0221(15) 0.0139(13) 0.0056(12) -0.0001(11) -0.0022(12)
C7C 0.0163(14) 0.0146(14) 0.0138(13) 0.0023(11) 0.0016(11) -0.0029(11)
O1W 0.102(4) 0.053(3) 0.057(3) 0.035(2) 0.013(3) 0.034(3)
O2W 0.202(17) 0.021(5) 0.051(7) 0.019(5) -0.046(9) -0.003(8)
O3W 0.045(6) 0.039(6) 0.051(6) 0.000(5) 0.022(5) 0.009(5)
O4W 0.12(2) 0.11(2) 0.28(4) 0.12(2) -0.06(3) -0.007(18)
O5W 0.104(7) 0.042(4) 0.107(6) 0.010(4) -0.044(6) 0.014(5)
O6W 0.111(5) 0.083(4) 0.152(6) 0.050(5) -0.003(5) -0.024(4)
O7W 0.38(4) 0.036(9) 0.061(10) 0.029(8) -0.061(17) -0.021(15)
O8W 0.074(13) 0.045(10) 0.21(3) 0.010(13) 0.068(16) 0.011(10)
O9W 0.24(3) 0.31(3) 0.114(13) 0.137(19) 0.047(16) 0.16(3)
O10W 0.147(4) 0.115(3) 0.071(2) 0.056(3) 0.024(3) 0.069(3)

loop_
_atom_type_symbol
_atom_type_description
_atom_type_scat_dispersion_real
_atom_type_scat_dispersion_imag
_atom_type_scat_source
C C 0.0033 0.0016 'International Tables Vol C Tables 4.2.6.8 and 6.1.1.4'
H H 0 0 'International Tables Vol C Tables 4.2.6.8 and 6.1.1.4'
Cu Cu 0.3201 1.2651 'International Tables Vol C Tables 4.2.6.8 and 6.1.1.4'
N N 0.0061 0.0033 'International Tables Vol C Tables 4.2.6.8 and 6.1.1.4'
O O 0.0106 0.006 'International Tables Vol C Tables 4.2.6.8 and 6.1.1.4'
V V 0.3005 0.5294 'International Tables Vol C Tables 4.2.6.8 and 6.1.1.4'

loop_
_exptl_crystal_face_index_h
_exptl_crystal_face_index_k
_exptl_crystal_face_index_l
_exptl_crystal_face_perp_dist
3 -17 13 0.043
-2 -15 16 0.0435
5 12 -16 0.046
0 -4 -17 0.0293
-2 -12 -11 0.0279
-11 8 4 0.0439
11 -8 -4 0.0568
1 11 12 0.0299

loop_
_geom_angle_atom_site_label_1
_geom_angle_atom_site_label_2
_geom_angle_atom_site_label_3
_geom_angle
_geom_angle_site_symmetry_1
_geom_angle_site_symmetry_3
O1M V1 O1 107.60(10) . .
O1M V1 O12 109.75(9) . .
O1 V1 O12 110.58(9) . .
O1M V1 O13 108.32(9) . .
O1 V1 O13 110.21(9) . .
O12 V1 O13 110.31(9) . .
O2M V2 O2 107.26(9) . .
O2M V2 O12 111.70(9) . 1_455
O2 V2 O12 110.00(9) . 1_455
O2M V2 O23 108.95(9) . .
O2 V2 O23 109.21(9) . .
O12 V2 O23 109.66(8) 1_455 .
O3M V3 O3 108.27(10) . .
O3M V3 O13 110.36(9) . .
O3 V3 O13 112.36(9) . .
O3M V3 O23 109.50(9) . .
O3 V3 O23 108.02(9) . .
O13 V3 O23 108.28(9) . .
N4A Cu1A N4A 180 . 2_676
N4A Cu1A N1A 94.64(12) . .
N4A Cu1A N1A 85.36(12) 2_676 .
N4A Cu1A N1A 85.36(12) . 2_676
N4A Cu1A N1A 94.64(12) 2_676 2_676
N1A Cu1A N1A 180 . 2_676
N1B Cu1B N1B 180 2_665 .
N1B Cu1B N4B 93.63(10) 2_665 .
N1B Cu1B N4B 86.37(10) . .
N1B Cu1B N4B 86.37(10) 2_665 2_665
N1B Cu1B N4B 93.63(10) . 2_665
N4B Cu1B N4B 180 . 2_665
N1C Cu1C N1C 180 . 2_675
N1C Cu1C N4C 86.49(9) . .
N1C Cu1C N4C 93.51(9) 2_675 .
N1C Cu1C N4C 93.50(9) . 2_675
N1C Cu1C N4C 86.50(9) 2_675 2_675
N4C Cu1C N4C 180 . 2_675
V1 O12 V2 149.66(12) . 1_655
V3 O13 V1 132.19(11) . .
V3 O23 V2 132.44(11) . .
C5A N4A C3A 113.3(3) . .
C5A N4A Cu1A 116.8(2) . .
C3A N4A Cu1A 106.9(2) . .
C7A N1A C2A 113.4(3) . .
C7A N1A Cu1A 117.2(3) . .
C2A N1A Cu1A 106.5(2) . .
N4A C5A C6A 113.0(3) . .
N1A C2A C3A 107.6(3) . 2_676
C5A C6A C7A 113.7(3) . .
N4A C3A C2A 107.9(3) . 2_676
N1A C7A C6A 111.6(3) . .
C3B N4B C5B 112.3(2) . .
C3B N4B Cu1B 105.69(18) . .
C5B N4B Cu1B 117.42(19) . .
C2B N1B C7B 112.4(2) . .
C2B N1B Cu1B 106.43(19) . .
C7B N1B Cu1B 118.12(19) . .
N1B C2B C3B 107.7(2) . .
N4B C3B C2B 108.4(2) . .
N4B C5B C6B 112.2(2) . .
C5B C6B C7B 113.9(3) . 2_665
N1B C7B C6B 112.1(3) . 2_665
C3C N4C C5C 111.4(2) . .
C3C N4C Cu1C 105.48(16) . .
C5C N4C Cu1C 117.55(17) . .
C2C N1C C7C 112.3(2) . 2_675
C2C N1C Cu1C 106.28(16) . .
C7C N1C Cu1C 116.98(17) 2_675 .
N4C C5C C6C 112.3(2) . .
N1C C2C C3C 108.1(2) . .
N4C C3C C2C 107.9(2) . .
C5C C6C C7C 113.9(2) . .
N1C C7C C6C 112.2(2) 2_675 .
O1W O2W O9W 133.3(12) . .
O5W O4W O9W 141(3) . .
O5W O4W O3W 99.7(18) . .
O9W O4W O3W 109.0(19) . .
O5W O4W O9W 119(2) . 2_666
O9W O4W O9W 77(2) . 2_666
O3W O4W O9W 107(2) . 2_666
O4W O9W O2W 93.0(15) . .
O4W O9W O4W 103(2) . 2_666
O2W O9W O4W 88.3(15) . 2_666

loop_
_geom_bond_atom_site_label_1
_geom_bond_atom_site_label_2
_geom_bond_distance
_geom_bond_site_symmetry_2
V1 O1M 1.6422(19) .
V1 O1 1.6522(19) .
V1 O12 1.7998(18) .
V1 O13 1.8185(19) .
V2 O2M 1.6424(18) .
V2 O2 1.6452(18) .
V2 O12 1.8003(18) 1_455
V2 O23 1.8096(18) .
V3 O3M 1.6440(19) .
V3 O3 1.6512(19) .
V3 O13 1.8061(19) .
V3 O23 1.8067(18) .
Cu1A N4A 1.998(2) .
Cu1A N4A 1.998(2) 2_676
Cu1A N1A 2.024(3) .
Cu1A N1A 2.024(3) 2_676
Cu1B N1B 2.017(3) 2_665
Cu1B N1B 2.017(3) .
Cu1B N4B 2.018(2) .
Cu1B N4B 2.018(2) 2_665
Cu1C N1C 2.016(2) .
Cu1C N1C 2.016(2) 2_675
Cu1C N4C 2.025(2) .
Cu1C N4C 2.025(2) 2_675
O12 V2 1.8003(18) 1_655
N4A C5A 1.476(5) .
N4A C3A 1.479(5) .
N1A C7A 1.470(5) .
N1A C2A 1.476(5) .
C5A C6A 1.486(7) .
C2A C3A 1.480(6) 2_676
C6A C7A 1.523(7) .
C3A C2A 1.480(6) 2_676
N4B C3B 1.478(4) .
N4B C5B 1.488(4) .
N1B C2B 1.477(4) .
N1B C7B 1.481(4) .
C2B C3B 1.505(4) .
C5B C6B 1.511(5) .
C6B C7B 1.520(5) 2_665
C7B C6B 1.520(5) 2_665
N4C C3C 1.484(3) .
N4C C5C 1.486(3) .
N1C C2C 1.479(3) .
N1C C7C 1.482(3) 2_675
C5C C6C 1.512(4) .
C2C C3C 1.506(4) .
C6C C7C 1.522(4) .
C7C N1C 1.482(3) 2_675
O1W O2W 1.32(2) .
O2W O9W 1.74(3) .
O3W O4W 1.57(3) .
O4W O5W 1.10(3) .
O4W O9W 1.51(3) .
O4W O9W 1.79(4) 2_666
O6W O7W 1.79(3) .
O9W O4W 1.79(4) 2_666
